data_7124423
loop_
_publ_author_name
'Das, Shyamsundar'
'Ko, Nakeun'
'Lee, Eunsung'
'Kim, Sang Eun'
'Lee, Byung Chul'

_publ_section_title
;
 Stereoselective Three-component Cascade Synthesis of \a-Substituted
 2,4-Dienamide from gem-Difluorochloro Ethanes
;
_journal_name_full 'Chemical Communications'
_journal_paper_doi 10.1039/C9CC07100H
_journal_year 2019
_chemical_formula_moiety 'C20 H21 N O2'
_chemical_formula_sum 'C20 H21 N O2'
_chemical_formula_weight 307.38
_chemical_name_common (Z)-5a
_chemical_name_systematic (Z)-2-(benzyloxy)-N,N-dimethyl-3-phenylpenta-2,4-dienamide
_space_group_IT_number 14
_space_group_name_Hall '-P 2ybc'
_space_group_name_H-M_alt 'P 1 21/c 1'
_symmetry_cell_setting monoclinic
_symmetry_space_group_name_H-M 'P 1 21/c 1'
_atom_sites_solution_hydrogens geom
_atom_sites_solution_primary direct
_atom_sites_solution_secondary difmap
_audit_creation_method SHELXL-97
_audit_update_record
;
2019-04-22 deposited with the CCDC.	2019-10-31 downloaded from the CCDC.
;
_cell_angle_alpha 90.00
_cell_angle_beta 95.686(4)
_cell_angle_gamma 90.00
_cell_formula_units_Z 4
_cell_length_a 8.4728(7)
_cell_length_b 33.754(3)
_cell_length_c 6.1208(6)
_cell_measurement_reflns_used 9892
_cell_measurement_temperature 100(2)
_cell_measurement_theta_max 25.69
_cell_measurement_theta_min 2.41
_cell_volume 1741.9(3)
_computing_cell_refinement 'Bruker SAINT'
_computing_data_collection 'Bruker APEX2'
_computing_data_reduction 'Bruker SAINT'
_computing_molecular_graphics 'Bruker SHELXTL'
_computing_publication_material 'Bruker SHELXTL'
_computing_structure_refinement 'SHELXL-97 (Sheldrick, 1997)'
_computing_structure_solution 'SHELXS-97 (Sheldrick, 1990)'
_diffrn_ambient_temperature 100(2)
_diffrn_measured_fraction_theta_full 0.998
_diffrn_measured_fraction_theta_max 0.998
_diffrn_measurement_device_type 'Bruker APEX-II CCD'
_diffrn_measurement_method '\f and \w scans'
_diffrn_radiation_monochromator graphite
_diffrn_radiation_source 'fine-focus sealed tube'
_diffrn_radiation_type MoK\a
_diffrn_radiation_wavelength 0.71073
_diffrn_reflns_av_R_equivalents 0.0414
_diffrn_reflns_av_sigmaI/netI 0.0158
_diffrn_reflns_limit_h_max 12
_diffrn_reflns_limit_h_min -12
_diffrn_reflns_limit_k_max 49
_diffrn_reflns_limit_k_min -48
_diffrn_reflns_limit_l_max 8
_diffrn_reflns_limit_l_min -8
_diffrn_reflns_number 138284
_diffrn_reflns_theta_full 31.10
_diffrn_reflns_theta_max 31.10
_diffrn_reflns_theta_min 1.21
_diffrn_standards_number 0
_exptl_absorpt_coefficient_mu 0.075
_exptl_absorpt_correction_type none
_exptl_crystal_colour colorless
_exptl_crystal_density_diffrn 1.172
_exptl_crystal_density_meas ?
_exptl_crystal_density_method 'not measured'
_exptl_crystal_description block
_exptl_crystal_F_000 656
_exptl_crystal_size_max 0.3
_exptl_crystal_size_mid 0.1
_exptl_crystal_size_min 0.1
_refine_diff_density_max 0.186
_refine_diff_density_min -0.159
_refine_diff_density_rms 0.030
_refine_ls_extinction_method none
_refine_ls_goodness_of_fit_ref 1.051
_refine_ls_hydrogen_treatment mixed
_refine_ls_matrix_type full
_refine_ls_number_parameters 292
_refine_ls_number_reflns 5592
_refine_ls_number_restraints 0
_refine_ls_restrained_S_all 1.051
_refine_ls_R_factor_all 0.0714
_refine_ls_R_factor_gt 0.0549
_refine_ls_shift/su_max 0.000
_refine_ls_shift/su_mean 0.000
_refine_ls_structure_factor_coef Fsqd
_refine_ls_weighting_details 'calc w=1/[\s^2^(Fo^2^)+(0.0617P)^2^+0.3301P] where P=(Fo^2^+2Fc^2^)/3'
_refine_ls_weighting_scheme calc
_refine_ls_wR_factor_gt 0.1443
_refine_ls_wR_factor_ref 0.1560
_reflns_number_gt 4261
_reflns_number_total 5592
_reflns_threshold_expression >2sigma(I)
_cod_data_source_file c9cc07100h2.cif
_cod_data_source_block S-trans
_cod_depositor_comments
;
The following automatic conversions were performed:

data item '_symmetry_cell_setting' value 'Monoclinic' was changed to
'monoclinic' in accordance with the
/home/data/users/saulius/crontab/automatic-downloads/rss-feeds/RSC/lib/dictionaries/cif_core.dic
dictionary named 'cif_core.dic' version 2.4.2 last updated on
2011-04-26.

data item '_exptl_crystal_density_meas' value 'not measured' was
changed to '?' -- the value is perceived as not measured.

Automatic conversion script
Id: cif_fix_values 6909 2019-04-08 15:41:33Z antanas 
;
_cod_original_sg_symbol_H-M P2(1)/c
_cod_database_code 7124423

loop_
_symmetry_equiv_pos_as_xyz
'x, y, z'
'-x, y+1/2, -z+1/2'
'-x, -y, -z'
'x, -y-1/2, z-1/2'

loop_
_atom_site_label
_atom_site_type_symbol
_atom_site_fract_x
_atom_site_fract_y
_atom_site_fract_z
_atom_site_U_iso_or_equiv
_atom_site_adp_type
_atom_site_occupancy
_atom_site_symmetry_multiplicity
_atom_site_calc_flag
C1 C -0.08988(15) 0.04920(4) 0.8646(2) 0.0494(3) Uani 1 1 d
C2 C -0.11359(18) 0.06966(5) 1.0529(3) 0.0622(3) Uani 1 1 d
H2 H -0.055(2) 0.0947(6) 1.084(3) 0.084(5) Uiso 1 1 d
C3 C -0.2186(2) 0.05578(6) 1.1921(3) 0.0774(5) Uani 1 1 d
H3 H -0.235(3) 0.0714(7) 1.326(4) 0.101(7) Uiso 1 1 d
C4 C -0.3010(2) 0.02145(6) 1.1444(3) 0.0772(5) Uani 1 1 d
H4 H -0.370(3) 0.0120(7) 1.252(4) 0.104(7) Uiso 1 1 d
C5 C -0.27891(19) 0.00080(5) 0.9586(3) 0.0705(4) Uani 1 1 d
H5 H -0.340(3) -0.0239(6) 0.922(3) 0.095(6) Uiso 1 1 d
C6 C -0.17338(18) 0.01470(4) 0.8177(3) 0.0595(3) Uani 1 1 d
H6 H -0.157(2) -0.0001(6) 0.688(3) 0.083(5) Uiso 1 1 d
C7 C 0.0300(2) 0.06315(5) 0.7192(3) 0.0673(4) Uani 1 1 d
H7A H 0.135(3) 0.0629(6) 0.802(3) 0.093(6) Uiso 1 1 d
H7B H 0.032(3) 0.0476(7) 0.580(4) 0.116(8) Uiso 1 1 d
C8 C 0.09148(14) 0.12299(4) 0.53335(19) 0.0455(2) Uani 1 1 d
C9 C 0.24980(15) 0.10413(4) 0.5031(2) 0.0500(3) Uani 1 1 d
C10 C 0.3516(3) 0.13273(7) 0.8586(3) 0.0786(5) Uani 1 1 d
H10A H 0.375(3) 0.1160(8) 0.983(4) 0.118(8) Uiso 1 1 d
H10B H 0.432(4) 0.1552(8) 0.870(5) 0.136(9) Uiso 1 1 d
H10C H 0.246(3) 0.1436(7) 0.864(4) 0.108(7) Uiso 1 1 d
C11 C 0.5215(2) 0.09149(8) 0.6433(4) 0.0830(5) Uani 1 1 d
H11A H 0.551(4) 0.0768(10) 0.767(5) 0.150(11) Uiso 1 1 d
H11B H 0.602(4) 0.1101(8) 0.635(4) 0.123(9) Uiso 1 1 d
H11C H 0.514(4) 0.0742(10) 0.516(6) 0.147(11) Uiso 1 1 d
C12 C 0.04499(14) 0.15759(3) 0.44178(19) 0.0451(2) Uani 1 1 d
C13 C -0.11470(14) 0.17404(3) 0.47449(19) 0.0445(2) Uani 1 1 d
C14 C -0.23712(17) 0.17359(4) 0.3072(2) 0.0581(3) Uani 1 1 d
H14 H -0.219(2) 0.1616(5) 0.160(3) 0.075(5) Uiso 1 1 d
C15 C -0.38447(18) 0.18940(5) 0.3392(3) 0.0680(4) Uani 1 1 d
H15 H -0.466(3) 0.1896(6) 0.219(4) 0.098(6) Uiso 1 1 d
C16 C -0.41010(19) 0.20589(5) 0.5367(3) 0.0682(4) Uani 1 1 d
H16 H -0.518(2) 0.2170(6) 0.551(3) 0.089(6) Uiso 1 1 d
C17 C -0.2901(2) 0.20652(5) 0.7034(3) 0.0680(4) Uani 1 1 d
H17 H -0.307(2) 0.2184(6) 0.843(3) 0.081(5) Uiso 1 1 d
C18 C -0.14290(18) 0.19059(4) 0.6738(2) 0.0570(3) Uani 1 1 d
H18 H -0.056(2) 0.1905(5) 0.795(3) 0.067(5) Uiso 1 1 d
C19 C 0.15034(17) 0.18009(4) 0.3142(2) 0.0567(3) Uani 1 1 d
H19 H 0.251(2) 0.1677(5) 0.306(3) 0.066(4) Uiso 1 1 d
C20 C 0.1203(2) 0.21509(5) 0.2236(3) 0.0744(4) Uani 1 1 d
H20A H 0.018(3) 0.2295(6) 0.238(3) 0.091(6) Uiso 1 1 d
H20B H 0.199(2) 0.2279(6) 0.136(3) 0.095(6) Uiso 1 1 d
O1 O -0.00865(11) 0.10308(3) 0.65548(17) 0.0591(3) Uani 1 1 d
O2 O 0.26436(14) 0.08456(4) 0.33790(19) 0.0770(3) Uani 1 1 d
N1 N 0.36752(13) 0.10985(4) 0.66231(19) 0.0578(3) Uani 1 1 d

loop_
_atom_site_aniso_label
_atom_site_aniso_U_11
_atom_site_aniso_U_22
_atom_site_aniso_U_33
_atom_site_aniso_U_23
_atom_site_aniso_U_13
_atom_site_aniso_U_12
C1 0.0456(6) 0.0471(6) 0.0557(7) 0.0075(5) 0.0060(5) 0.0083(5)
C2 0.0580(8) 0.0662(8) 0.0624(8) -0.0083(7) 0.0047(6) -0.0047(6)
C3 0.0745(10) 0.1012(13) 0.0583(9) -0.0045(9) 0.0156(8) 0.0028(9)
C4 0.0578(9) 0.0968(13) 0.0789(11) 0.0270(10) 0.0158(8) 0.0000(8)
C5 0.0543(8) 0.0585(8) 0.0962(12) 0.0175(8) -0.0047(8) -0.0055(6)
C6 0.0628(8) 0.0487(7) 0.0655(8) 0.0000(6) -0.0008(6) 0.0094(6)
C7 0.0660(9) 0.0540(7) 0.0866(11) 0.0174(7) 0.0315(8) 0.0175(6)
C8 0.0428(6) 0.0509(6) 0.0435(6) -0.0004(5) 0.0084(4) 0.0049(4)
C9 0.0469(6) 0.0535(6) 0.0507(6) 0.0012(5) 0.0113(5) 0.0077(5)
C10 0.0738(11) 0.1082(15) 0.0525(9) -0.0088(9) -0.0005(7) 0.0019(10)
C11 0.0489(8) 0.1017(15) 0.0987(15) 0.0138(12) 0.0080(9) 0.0223(9)
C12 0.0450(6) 0.0476(6) 0.0430(5) -0.0013(4) 0.0060(4) 0.0021(4)
C13 0.0452(6) 0.0407(5) 0.0480(6) 0.0023(4) 0.0070(5) 0.0020(4)
C14 0.0525(7) 0.0657(8) 0.0555(7) -0.0042(6) 0.0019(6) 0.0050(6)
C15 0.0476(7) 0.0768(10) 0.0779(10) 0.0029(8) -0.0023(7) 0.0054(7)
C16 0.0553(8) 0.0654(9) 0.0864(11) 0.0115(8) 0.0192(7) 0.0137(7)
C17 0.0765(10) 0.0658(9) 0.0646(9) -0.0035(7) 0.0223(8) 0.0168(7)
C18 0.0606(8) 0.0593(7) 0.0511(7) -0.0038(6) 0.0049(6) 0.0094(6)
C19 0.0520(7) 0.0604(7) 0.0595(7) 0.0039(6) 0.0144(6) -0.0002(6)
C20 0.0787(11) 0.0661(9) 0.0811(11) 0.0164(8) 0.0205(9) -0.0042(8)
O1 0.0541(5) 0.0543(5) 0.0721(6) 0.0189(4) 0.0229(4) 0.0151(4)
O2 0.0717(7) 0.0918(8) 0.0690(7) -0.0251(6) 0.0140(5) 0.0183(6)
N1 0.0458(6) 0.0723(7) 0.0554(6) 0.0031(5) 0.0062(5) 0.0102(5)

loop_
_atom_type_symbol
_atom_type_description
_atom_type_scat_dispersion_real
_atom_type_scat_dispersion_imag
_atom_type_scat_source
C C 0.0033 0.0016 'International Tables Vol C Tables 4.2.6.8 and 6.1.1.4'
H H 0.0000 0.0000 'International Tables Vol C Tables 4.2.6.8 and 6.1.1.4'
N N 0.0061 0.0033 'International Tables Vol C Tables 4.2.6.8 and 6.1.1.4'
O O 0.0106 0.0060 'International Tables Vol C Tables 4.2.6.8 and 6.1.1.4'

loop_
_geom_angle_atom_site_label_1
_geom_angle_atom_site_label_2
_geom_angle_atom_site_label_3
_geom_angle
C2 C1 C6 118.95(13)
C2 C1 C7 120.40(14)
C6 C1 C7 120.58(14)
C3 C2 C1 120.40(15)
C4 C3 C2 120.29(17)
C5 C4 C3 120.08(16)
C4 C5 C6 119.82(16)
C1 C6 C5 120.45(15)
O1 C7 C1 107.98(11)
C12 C8 O1 119.15(10)
C12 C8 C9 122.95(11)
O1 C8 C9 117.88(10)
O2 C9 N1 123.42(12)
O2 C9 C8 119.44(12)
N1 C9 C8 117.15(11)
C8 C12 C19 120.61(11)
C8 C12 C13 120.08(10)
C19 C12 C13 119.30(11)
C14 C13 C18 118.33(12)
C14 C13 C12 121.29(11)
C18 C13 C12 120.38(11)
C13 C14 C15 120.67(14)
C16 C15 C14 120.29(15)
C17 C16 C15 119.63(14)
C16 C17 C18 120.57(15)
C13 C18 C17 120.52(14)
C20 C19 C12 126.12(14)
C8 O1 C7 118.41(10)
C9 N1 C10 123.92(13)
C9 N1 C11 119.25(15)
C10 N1 C11 116.81(16)

loop_
_geom_bond_atom_site_label_1
_geom_bond_atom_site_label_2
_geom_bond_distance
C1 C2 1.375(2)
C1 C6 1.378(2)
C1 C7 1.4913(19)
C2 C3 1.374(2)
C3 C4 1.369(3)
C4 C5 1.363(3)
C5 C6 1.384(2)
C7 O1 1.4320(16)
C8 C12 1.3377(17)
C8 O1 1.3624(15)
C8 C9 1.5126(16)
C9 O2 1.2240(16)
C9 N1 1.3377(17)
C10 N1 1.446(2)
C11 N1 1.460(2)
C12 C19 1.4563(18)
C12 C13 1.4942(16)
C13 C14 1.3833(18)
C13 C18 1.3840(17)
C14 C15 1.389(2)
C15 C16 1.368(2)
C16 C17 1.367(3)
C17 C18 1.386(2)
C19 C20 1.319(2)
